data_7020920
loop_
_publ_author_name
'\<St\<epni\<cka, Petr'
'C\'isa\<rov\'a, Ivana'

_publ_section_title
;
 Selective borane reduction of phosphinoferrocene carbaldehydes to
 phosphinoalcohol--borane adducts. The coordination behaviour of
 1-(diphenylphosphino)- 1&#x2032;-(methoxymethyl)ferrocene, a new
 ferrocene O,P-hybrid donor prepared from such an adduct
;
_journal_issue 10
_journal_name_full 'Dalton Transactions'
_journal_page_first 3373
_journal_paper_doi 10.1039/c2dt32511j
_journal_volume 42
_journal_year 2013
_chemical_formula_moiety 'C23 H24 B Fe P'
_chemical_formula_sum 'C23 H24 B Fe P'
_chemical_formula_weight 398.05
_chemical_name_systematic
;
?
;
_space_group_IT_number 14
_symmetry_cell_setting monoclinic
_symmetry_space_group_name_Hall '-P 2ybc'
_symmetry_space_group_name_H-M 'P 1 21/c 1'
_atom_sites_solution_hydrogens mixed
_atom_sites_solution_primary direct
_atom_sites_solution_secondary difmap
_audit_creation_method SHELXL-97
_cell_angle_alpha 90.00
_cell_angle_beta 100.118(2)
_cell_angle_gamma 90.00
_cell_formula_units_Z 16
_cell_length_a 13.3300(8)
_cell_length_b 17.5284(10)
_cell_length_c 34.422(2)
_cell_measurement_reflns_used 9029
_cell_measurement_temperature 150(2)
_cell_measurement_theta_max 26.99
_cell_measurement_theta_min 2.79
_cell_volume 7917.7(8)
_computing_cell_refinement 'Bruker SAINT'
_computing_data_collection 'Bruker APEX2'
_computing_data_reduction 'Bruker SAINT'
_computing_molecular_graphics 'PLATON (Spek, 2003)'
_computing_publication_material 'PLATON (Spek, 2003)'
_computing_structure_refinement 'SHELXL-97 (Sheldrick, 2008)'
_computing_structure_solution 'SHELXS-97 (Sheldrick, 2008)'
_diffrn_ambient_temperature 150(2)
_diffrn_measured_fraction_theta_full 0.999
_diffrn_measured_fraction_theta_max 0.999
_diffrn_measurement_device_type 'Bruker APEX-II CCD'
_diffrn_measurement_method '\f and \w scans'
_diffrn_radiation_monochromator graphite
_diffrn_radiation_source 'fine-focus sealed tube'
_diffrn_radiation_type MoK\a
_diffrn_radiation_wavelength 0.71073
_diffrn_reflns_av_R_equivalents 0.0376
_diffrn_reflns_av_sigmaI/netI 0.0533
_diffrn_reflns_limit_h_max 16
_diffrn_reflns_limit_h_min -17
_diffrn_reflns_limit_k_max 22
_diffrn_reflns_limit_k_min -17
_diffrn_reflns_limit_l_max 31
_diffrn_reflns_limit_l_min -43
_diffrn_reflns_number 49847
_diffrn_reflns_theta_full 27.00
_diffrn_reflns_theta_max 27.00
_diffrn_reflns_theta_min 1.31
_exptl_absorpt_coefficient_mu 0.846
_exptl_absorpt_correction_T_max 0.910
_exptl_absorpt_correction_T_min 0.806
_exptl_absorpt_correction_type multi-scan
_exptl_absorpt_process_details SADABS
_exptl_crystal_colour orange
_exptl_crystal_density_diffrn 1.336
_exptl_crystal_density_method 'not measured'
_exptl_crystal_description prism
_exptl_crystal_F_000 3328
_exptl_crystal_size_max 0.27
_exptl_crystal_size_mid 0.24
_exptl_crystal_size_min 0.11
_refine_diff_density_max 0.433
_refine_diff_density_min -0.323
_refine_diff_density_rms 0.061
_refine_ls_extinction_method none
_refine_ls_goodness_of_fit_ref 1.011
_refine_ls_hydrogen_treatment constr
_refine_ls_matrix_type full
_refine_ls_number_parameters 941
_refine_ls_number_reflns 17266
_refine_ls_number_restraints 0
_refine_ls_restrained_S_all 1.011
_refine_ls_R_factor_all 0.0874
_refine_ls_R_factor_gt 0.0422
_refine_ls_shift/su_max 0.001
_refine_ls_shift/su_mean 0.000
_refine_ls_structure_factor_coef Fsqd
_refine_ls_weighting_details 'calc w=1/[\s^2^(Fo^2^)+(0.0406P)^2^+1.8174P] where P=(Fo^2^+2Fc^2^)/3'
_refine_ls_weighting_scheme calc
_refine_ls_wR_factor_gt 0.0891
_refine_ls_wR_factor_ref 0.1042
_reflns_number_gt 10336
_reflns_number_total 17266
_reflns_threshold_expression >2sigma(I)
_cod_data_source_file c2dt32511j.txt
_cod_data_source_block ps424
_cod_original_sg_symbol_H-M P21/c
_cod_database_code 7020920

loop_
_symmetry_equiv_pos_as_xyz
'x, y, z'
'-x, y+1/2, -z+1/2'
'-x, -y, -z'
'x, -y-1/2, z-1/2'

loop_
_atom_site_label
_atom_site_type_symbol
_atom_site_fract_x
_atom_site_fract_y
_atom_site_fract_z
_atom_site_U_iso_or_equiv
_atom_site_adp_type
_atom_site_occupancy
_atom_site_symmetry_multiplicity
_atom_site_calc_flag
_atom_site_refinement_flags
Fe1 Fe 0.50800(3) 0.16123(2) 0.202993(10) 0.01918(9) Uani 1 1 d .
P1 P 0.41407(5) -0.02058(4) 0.191639(19) 0.01769(15) Uani 1 1 d .
B1 B 0.4967(2) -0.05558(18) 0.15498(9) 0.0265(7) Uani 1 1 d .
H1A H 0.4882 -0.1178 0.1539 0.032 Uiso 1 1 d R
H1B H 0.5756 -0.0364 0.1637 0.032 Uiso 1 1 d R
H1C H 0.4584 -0.0264 0.1277 0.032 Uiso 1 1 d R
C101 C 0.39739(18) 0.08024(15) 0.19277(7) 0.0179(6) Uani 1 1 d .
C102 C 0.38433(18) 0.12758(15) 0.22593(8) 0.0235(6) Uani 1 1 d .
H102 H 0.3846 0.1105 0.2521 0.028 Uiso 1 1 calc R
C103 C 0.37100(19) 0.20413(16) 0.21249(8) 0.0291(7) Uani 1 1 d .
H103 H 0.3610 0.2471 0.2282 0.035 Uiso 1 1 calc R
C104 C 0.37529(19) 0.20535(16) 0.17158(8) 0.0297(7) Uani 1 1 d .
H104 H 0.3681 0.2493 0.1552 0.036 Uiso 1 1 calc R
C105 C 0.39209(19) 0.12979(15) 0.15922(8) 0.0241(6) Uani 1 1 d .
H105 H 0.3987 0.1147 0.1333 0.029 Uiso 1 1 calc R
C106 C 0.63273(19) 0.16136(16) 0.24777(8) 0.0274(6) Uani 1 1 d .
C107 C 0.61867(19) 0.23444(16) 0.22953(8) 0.0287(7) Uani 1 1 d .
H107 H 0.6079 0.2809 0.2424 0.034 Uiso 1 1 calc R
C108 C 0.6234(2) 0.22618(17) 0.18905(8) 0.0306(7) Uani 1 1 d .
H108 H 0.6165 0.2661 0.1701 0.037 Uiso 1 1 calc R
C109 C 0.6399(2) 0.14834(17) 0.18153(8) 0.0307(7) Uani 1 1 d .
H109 H 0.6455 0.1266 0.1567 0.037 Uiso 1 1 calc R
C110 C 0.64672(19) 0.10851(16) 0.21780(8) 0.0276(6) Uani 1 1 d .
H110 H 0.6586 0.0553 0.2215 0.033 Uiso 1 1 calc R
C111 C 0.6364(2) 0.14274(19) 0.29039(8) 0.0453(8) Uani 1 1 d .
H11A H 0.6156 0.0896 0.2929 0.068 Uiso 1 1 calc R
H11B H 0.5900 0.1766 0.3014 0.068 Uiso 1 1 calc R
H11C H 0.7060 0.1499 0.3048 0.068 Uiso 1 1 calc R
C112 C 0.45589(18) -0.04951(14) 0.24236(7) 0.0190(5) Uani 1 1 d .
C113 C 0.38759(19) -0.04868(15) 0.26886(7) 0.0235(6) Uani 1 1 d .
H113 H 0.3189 -0.0336 0.2601 0.028 Uiso 1 1 calc R
C114 C 0.4194(2) -0.06970(15) 0.30780(7) 0.0276(6) Uani 1 1 d .
H114 H 0.3726 -0.0690 0.3257 0.033 Uiso 1 1 calc R
C115 C 0.5195(2) -0.09174(15) 0.32074(8) 0.0292(7) Uani 1 1 d .
H115 H 0.5415 -0.1057 0.3476 0.035 Uiso 1 1 calc R
C116 C 0.5877(2) -0.09345(15) 0.29457(8) 0.0277(6) Uani 1 1 d .
H116 H 0.6562 -0.1088 0.3035 0.033 Uiso 1 1 calc R
C117 C 0.55581(19) -0.07279(14) 0.25541(7) 0.0231(6) Uani 1 1 d .
H117 H 0.6024 -0.0746 0.2375 0.028 Uiso 1 1 calc R
C118 C 0.28612(19) -0.05984(15) 0.18004(7) 0.0195(6) Uani 1 1 d .
C119 C 0.20036(19) -0.01383(15) 0.17164(7) 0.0224(6) Uani 1 1 d .
H119 H 0.2079 0.0401 0.1716 0.027 Uiso 1 1 calc R
C120 C 0.1035(2) -0.04576(16) 0.16325(7) 0.0270(6) Uani 1 1 d .
H120 H 0.0451 -0.0139 0.1573 0.032 Uiso 1 1 calc R
C121 C 0.0926(2) -0.12429(16) 0.16360(8) 0.0301(7) Uani 1 1 d .
H121 H 0.0264 -0.1463 0.1581 0.036 Uiso 1 1 calc R
C122 C 0.1773(2) -0.17103(16) 0.17195(8) 0.0327(7) Uani 1 1 d .
H122 H 0.1695 -0.2249 0.1721 0.039 Uiso 1 1 calc R
C123 C 0.2738(2) -0.13859(16) 0.18015(8) 0.0279(7) Uani 1 1 d .
H123 H 0.3321 -0.1706 0.1859 0.033 Uiso 1 1 calc R
Fe2 Fe 1.01439(3) 0.43945(2) 0.203389(11) 0.02165(9) Uani 1 1 d .
P2 P 0.91866(5) 0.62092(4) 0.194991(19) 0.01797(15) Uani 1 1 d .
B2 B 1.0018(2) 0.65805(19) 0.15877(9) 0.0278(7) Uani 1 1 d .
H2A H 1.0793 0.6419 0.1673 0.033 Uiso 1 1 d R
H2B H 0.9891 0.7205 0.1584 0.033 Uiso 1 1 d R
H2C H 0.9646 0.6309 0.1272 0.033 Uiso 1 1 d R
C201 C 0.90305(19) 0.51990(16) 0.19501(8) 0.0226(6) Uani 1 1 d .
C202 C 0.89108(19) 0.47124(15) 0.22724(8) 0.0250(6) Uani 1 1 d .
H202 H 0.8915 0.4869 0.2537 0.030 Uiso 1 1 calc R
C203 C 0.8783(2) 0.39484(16) 0.21268(9) 0.0345(7) Uani 1 1 d .
H203 H 0.8690 0.3509 0.2278 0.041 Uiso 1 1 calc R
C204 C 0.8819(2) 0.39587(17) 0.17173(9) 0.0356(8) Uani 1 1 d .
H204 H 0.8750 0.3528 0.1547 0.043 Uiso 1 1 calc R
C205 C 0.89777(19) 0.47278(16) 0.16050(8) 0.0285(7) Uani 1 1 d .
H205 H 0.9038 0.4898 0.1348 0.034 Uiso 1 1 calc R
C206 C 1.1396(2) 0.43600(17) 0.24790(8) 0.0300(7) Uani 1 1 d .
C207 C 1.1251(2) 0.36440(17) 0.22770(8) 0.0312(7) Uani 1 1 d .
H207 H 1.1143 0.3166 0.2393 0.037 Uiso 1 1 calc R
C208 C 1.1297(2) 0.37734(17) 0.18752(8) 0.0333(7) Uani 1 1 d .
H208 H 1.1228 0.3395 0.1674 0.040 Uiso 1 1 calc R
C209 C 1.1462(2) 0.45602(17) 0.18227(9) 0.0325(7) Uani 1 1 d .
H209 H 1.1518 0.4804 0.1581 0.039 Uiso 1 1 calc R
C210 C 1.15300(18) 0.49200(17) 0.21928(8) 0.0279(6) Uani 1 1 d .
H210 H 1.1646 0.5449 0.2243 0.033 Uiso 1 1 calc R
C211 C 1.1437(2) 0.4514(2) 0.29084(9) 0.0468(9) Uani 1 1 d .
H21A H 1.2142 0.4471 0.3047 0.070 Uiso 1 1 calc R
H21B H 1.1012 0.4142 0.3017 0.070 Uiso 1 1 calc R
H21C H 1.1184 0.5030 0.2943 0.070 Uiso 1 1 calc R
C212 C 0.95975(18) 0.64857(14) 0.24599(7) 0.0199(6) Uani 1 1 d .
C213 C 0.8922(2) 0.64778(15) 0.27254(7) 0.0257(6) Uani 1 1 d .
H213 H 0.8231 0.6339 0.2637 0.031 Uiso 1 1 calc R
C214 C 0.9247(2) 0.66697(15) 0.31184(8) 0.0311(7) Uani 1 1 d .
H214 H 0.8780 0.6665 0.3298 0.037 Uiso 1 1 calc R
C215 C 1.0255(2) 0.68677(16) 0.32479(8) 0.0352(7) Uani 1 1 d .
H215 H 1.0484 0.6991 0.3518 0.042 Uiso 1 1 calc R
C216 C 1.0929(2) 0.68859(16) 0.29853(8) 0.0340(7) Uani 1 1 d .
H216 H 1.1620 0.7023 0.3076 0.041 Uiso 1 1 calc R
C217 C 1.06064(19) 0.67055(15) 0.25909(8) 0.0252(6) Uani 1 1 d .
H217 H 1.1070 0.6731 0.2411 0.030 Uiso 1 1 calc R
C218 C 0.78974(19) 0.65876(15) 0.18230(7) 0.0199(6) Uani 1 1 d .
C219 C 0.70537(18) 0.61099(16) 0.17263(7) 0.0234(6) Uani 1 1 d .
H219 H 0.7141 0.5572 0.1734 0.028 Uiso 1 1 calc R
C220 C 0.6081(2) 0.64210(17) 0.16186(8) 0.0300(7) Uani 1 1 d .
H220 H 0.5506 0.6097 0.1550 0.036 Uiso 1 1 calc R
C221 C 0.5959(2) 0.72025(17) 0.16125(8) 0.0325(7) Uani 1 1 d .
H221 H 0.5296 0.7415 0.1542 0.039 Uiso 1 1 calc R
C222 C 0.6787(2) 0.76793(17) 0.17072(8) 0.0353(7) Uani 1 1 d .
H222 H 0.6695 0.8217 0.1701 0.042 Uiso 1 1 calc R
C223 C 0.7757(2) 0.73738(16) 0.18122(8) 0.0289(7) Uani 1 1 d .
H223 H 0.8327 0.7703 0.1877 0.035 Uiso 1 1 calc R
Fe3 Fe 0.74267(3) -0.11129(2) 0.046816(10) 0.01956(9) Uani 1 1 d .
P3 P 0.83546(5) 0.07110(4) 0.056596(19) 0.01844(15) Uani 1 1 d .
B3 B 0.7566(2) 0.10620(19) 0.09458(9) 0.0295(8) Uani 1 1 d .
H3A H 0.7617 0.1749 0.0936 0.035 Uiso 1 1 d R
H3B H 0.6740 0.0899 0.0852 0.035 Uiso 1 1 d R
H3C H 0.7956 0.0797 0.1239 0.035 Uiso 1 1 d R
C301 C 0.85267(19) -0.03011(15) 0.05594(8) 0.0200(6) Uani 1 1 d .
C302 C 0.86516(18) -0.07775(15) 0.02299(8) 0.0230(6) Uani 1 1 d .
H302 H 0.8641 -0.0611 -0.0033 0.028 Uiso 1 1 calc R
C303 C 0.87928(19) -0.15379(16) 0.03684(8) 0.0285(7) Uani 1 1 d .
H303 H 0.8892 -0.1970 0.0213 0.034 Uiso 1 1 calc R
C304 C 0.8761(2) -0.15461(15) 0.07778(8) 0.0283(7) Uani 1 1 d .
H304 H 0.8837 -0.1983 0.0944 0.034 Uiso 1 1 calc R
C305 C 0.85970(19) -0.07866(15) 0.08971(8) 0.0249(6) Uani 1 1 d .
H305 H 0.8543 -0.0629 0.1157 0.030 Uiso 1 1 calc R
C306 C 0.6154(2) -0.11237(16) 0.00303(8) 0.0278(6) Uani 1 1 d .
C307 C 0.63165(19) -0.18537(16) 0.02146(8) 0.0272(6) Uani 1 1 d .
H307 H 0.6421 -0.2319 0.0086 0.033 Uiso 1 1 calc R
C308 C 0.6296(2) -0.17642(17) 0.06207(8) 0.0306(7) Uani 1 1 d .
H308 H 0.6385 -0.2160 0.0812 0.037 Uiso 1 1 calc R
C309 C 0.6121(2) -0.09828(17) 0.06946(8) 0.0316(7) Uani 1 1 d .
H309 H 0.6073 -0.0761 0.0943 0.038 Uiso 1 1 calc R
C310 C 0.60303(19) -0.05960(16) 0.03294(8) 0.0280(6) Uani 1 1 d .
H310 H 0.5906 -0.0065 0.0291 0.034 Uiso 1 1 calc R
C311 C 0.6083(2) -0.09517(19) -0.03988(8) 0.0441(8) Uani 1 1 d .
H31A H 0.6517 -0.1307 -0.0514 0.066 Uiso 1 1 calc R
H31B H 0.6311 -0.0427 -0.0431 0.066 Uiso 1 1 calc R
H31C H 0.5375 -0.1008 -0.0533 0.066 Uiso 1 1 calc R
C312 C 0.78921(18) 0.09939(14) 0.00590(7) 0.0195(6) Uani 1 1 d .
C313 C 0.8533(2) 0.09762(15) -0.02212(7) 0.0256(6) Uani 1 1 d .
H313 H 0.9228 0.0836 -0.0144 0.031 Uiso 1 1 calc R
C314 C 0.8158(2) 0.11617(16) -0.06109(8) 0.0337(7) Uani 1 1 d .
H314 H 0.8596 0.1148 -0.0801 0.040 Uiso 1 1 calc R
C315 C 0.7153(2) 0.13652(16) -0.07229(8) 0.0363(8) Uani 1 1 d .
H315 H 0.6894 0.1482 -0.0991 0.044 Uiso 1 1 calc R
C316 C 0.6517(2) 0.14002(16) -0.04467(8) 0.0341(7) Uani 1 1 d .
H316 H 0.5826 0.1550 -0.0525 0.041 Uiso 1 1 calc R
C317 C 0.68849(19) 0.12173(15) -0.00558(8) 0.0263(6) Uani 1 1 d .
H317 H 0.6447 0.1245 0.0134 0.032 Uiso 1 1 calc R
C318 C 0.96390(19) 0.11037(15) 0.06709(7) 0.0194(6) Uani 1 1 d .
C319 C 1.04964(19) 0.06407(15) 0.07664(7) 0.0228(6) Uani 1 1 d .
H319 H 1.0420 0.0102 0.0774 0.027 Uiso 1 1 calc R
C320 C 1.1463(2) 0.09633(16) 0.08512(8) 0.0279(7) Uani 1 1 d .
H320 H 1.2046 0.0646 0.0915 0.033 Uiso 1 1 calc R
C321 C 1.1575(2) 0.17461(17) 0.08422(8) 0.0292(7) Uani 1 1 d .
H321 H 1.2236 0.1966 0.0900 0.035 Uiso 1 1 calc R
C322 C 1.0728(2) 0.22128(16) 0.07491(8) 0.0321(7) Uani 1 1 d .
H322 H 1.0809 0.2751 0.0743 0.039 Uiso 1 1 calc R
C323 C 0.9756(2) 0.18933(16) 0.06648(8) 0.0279(7) Uani 1 1 d .
H323 H 0.9175 0.2213 0.0603 0.033 Uiso 1 1 calc R
Fe4 Fe 0.76283(3) 0.38898(2) -0.047783(11) 0.02304(10) Uani 1 1 d .
P4 P 0.66690(5) 0.57024(4) -0.057170(19) 0.01777(15) Uani 1 1 d .
B4 B 0.7521(2) 0.60687(19) -0.09262(9) 0.0270(7) Uani 1 1 d .
H4A H 0.7157 0.5784 -0.1218 0.032 Uiso 1 1 d R
H4B H 0.7419 0.6685 -0.0919 0.032 Uiso 1 1 d R
H4C H 0.8285 0.5884 -0.0817 0.032 Uiso 1 1 d R
C401 C 0.65142(18) 0.46889(15) -0.05718(8) 0.0199(6) Uani 1 1 d .
C402 C 0.63878(19) 0.42041(15) -0.02456(8) 0.0263(6) Uani 1 1 d .
H402 H 0.6385 0.4365 0.0018 0.032 Uiso 1 1 calc R
C403 C 0.6268(2) 0.34454(17) -0.03879(10) 0.0370(8) Uani 1 1 d .
H403 H 0.6174 0.3008 -0.0236 0.044 Uiso 1 1 calc R
C404 C 0.6312(2) 0.34511(17) -0.07943(10) 0.0391(8) Uani 1 1 d .
H404 H 0.6247 0.3017 -0.0962 0.047 Uiso 1 1 calc R
C405 C 0.6470(2) 0.42110(16) -0.09124(8) 0.0311(7) Uani 1 1 d .
H405 H 0.6534 0.4373 -0.1170 0.037 Uiso 1 1 calc R
C406 C 0.8866(2) 0.38603(17) -0.00283(8) 0.0309(7) Uani 1 1 d .
C407 C 0.8735(2) 0.31456(17) -0.02246(9) 0.0346(7) Uani 1 1 d .
H407 H 0.8627 0.2670 -0.0106 0.041 Uiso 1 1 calc R
C408 C 0.8793(2) 0.32611(18) -0.06268(9) 0.0363(8) Uani 1 1 d .
H408 H 0.8732 0.2878 -0.0825 0.044 Uiso 1 1 calc R
C409 C 0.8958(2) 0.40508(18) -0.06827(9) 0.0348(7) Uani 1 1 d .
H409 H 0.9023 0.4290 -0.0925 0.042 Uiso 1 1 calc R
C410 C 0.90091(19) 0.44160(17) -0.03140(8) 0.0310(7) Uani 1 1 d .
H410 H 0.9121 0.4945 -0.0265 0.037 Uiso 1 1 calc R
C411 C 0.8879(3) 0.4021(2) 0.04025(9) 0.0518(9) Uani 1 1 d .
H41A H 0.9573 0.3955 0.0550 0.078 Uiso 1 1 calc R
H41B H 0.8419 0.3667 0.0504 0.078 Uiso 1 1 calc R
H41C H 0.8654 0.4546 0.0434 0.078 Uiso 1 1 calc R
C412 C 0.70584(18) 0.59860(14) -0.00613(7) 0.0194(5) Uani 1 1 d .
C413 C 0.80579(19) 0.62160(14) 0.00768(7) 0.0238(6) Uani 1 1 d .
H413 H 0.8535 0.6230 -0.0098 0.029 Uiso 1 1 calc R
C414 C 0.8358(2) 0.64244(16) 0.04684(8) 0.0295(7) Uani 1 1 d .
H414 H 0.9041 0.6577 0.0562 0.035 Uiso 1 1 calc R
C415 C 0.7664(2) 0.64103(16) 0.07236(8) 0.0295(7) Uani 1 1 d .
H415 H 0.7872 0.6552 0.0992 0.035 Uiso 1 1 calc R
C416 C 0.6663(2) 0.61900(15) 0.05886(8) 0.0291(7) Uani 1 1 d .
H416 H 0.6186 0.6186 0.0764 0.035 Uiso 1 1 calc R
C417 C 0.63610(19) 0.59759(15) 0.01981(7) 0.0232(6) Uani 1 1 d .
H417 H 0.5677 0.5822 0.0106 0.028 Uiso 1 1 calc R
C418 C 0.53790(19) 0.60819(15) -0.07017(7) 0.0199(6) Uani 1 1 d .
C419 C 0.5248(2) 0.68719(16) -0.07096(8) 0.0285(7) Uani 1 1 d .
H419 H 0.5823 0.7198 -0.0647 0.034 Uiso 1 1 calc R
C420 C 0.4277(2) 0.71822(17) -0.08098(8) 0.0348(7) Uani 1 1 d .
H420 H 0.4189 0.7720 -0.0815 0.042 Uiso 1 1 calc R
C421 C 0.3441(2) 0.67090(18) -0.09020(8) 0.0343(7) Uani 1 1 d .
H421 H 0.2777 0.6922 -0.0970 0.041 Uiso 1 1 calc R
C422 C 0.3568(2) 0.59272(17) -0.08954(8) 0.0307(7) Uani 1 1 d .
H422 H 0.2992 0.5602 -0.0960 0.037 Uiso 1 1 calc R
C423 C 0.45357(19) 0.56150(16) -0.07944(7) 0.0251(6) Uani 1 1 d .
H423 H 0.4619 0.5077 -0.0789 0.030 Uiso 1 1 calc R

loop_
_atom_site_aniso_label
_atom_site_aniso_U_11
_atom_site_aniso_U_22
_atom_site_aniso_U_33
_atom_site_aniso_U_23
_atom_site_aniso_U_13
_atom_site_aniso_U_12
Fe1 0.01679(19) 0.0205(2) 0.02012(19) -0.00052(16) 0.00296(14) -0.00185(16)
P1 0.0153(3) 0.0208(4) 0.0164(3) -0.0002(3) 0.0011(3) 0.0013(3)
B1 0.0244(16) 0.0303(19) 0.0260(17) -0.0068(14) 0.0076(13) 0.0019(14)
C101 0.0154(13) 0.0190(15) 0.0183(13) 0.0016(11) 0.0001(10) 0.0004(11)
C102 0.0192(13) 0.0242(16) 0.0277(15) -0.0029(12) 0.0057(11) -0.0023(12)
C103 0.0201(14) 0.0277(17) 0.0403(17) -0.0046(13) 0.0075(12) 0.0007(13)
C104 0.0217(15) 0.0237(16) 0.0403(17) 0.0048(13) -0.0038(12) 0.0008(12)
C105 0.0221(14) 0.0259(16) 0.0215(14) 0.0031(12) -0.0040(11) -0.0024(12)
C106 0.0183(14) 0.0317(17) 0.0307(16) -0.0019(13) 0.0003(11) -0.0053(12)
C107 0.0214(14) 0.0281(17) 0.0353(16) -0.0024(13) 0.0014(12) -0.0070(13)
C108 0.0230(15) 0.0338(18) 0.0360(17) 0.0030(14) 0.0084(12) -0.0067(13)
C109 0.0197(15) 0.0401(19) 0.0350(17) -0.0061(14) 0.0121(12) -0.0026(13)
C110 0.0172(14) 0.0271(16) 0.0372(17) -0.0029(13) 0.0015(12) 0.0007(12)
C111 0.0426(19) 0.055(2) 0.0344(18) -0.0016(16) -0.0053(14) 0.0006(17)
C112 0.0200(13) 0.0171(14) 0.0184(13) -0.0013(10) -0.0005(10) -0.0009(11)
C113 0.0210(14) 0.0255(15) 0.0234(14) 0.0002(11) 0.0025(11) 0.0039(12)
C114 0.0361(16) 0.0262(16) 0.0216(14) 0.0013(12) 0.0079(12) 0.0023(13)
C115 0.0387(17) 0.0264(16) 0.0188(14) 0.0050(12) -0.0051(12) -0.0032(13)
C116 0.0214(14) 0.0278(16) 0.0300(15) 0.0019(12) -0.0066(12) 0.0010(12)
C117 0.0204(14) 0.0210(15) 0.0274(14) 0.0022(11) 0.0027(11) -0.0010(11)
C118 0.0202(13) 0.0224(15) 0.0145(12) 0.0005(11) -0.0004(10) -0.0053(12)
C119 0.0217(14) 0.0246(15) 0.0206(13) -0.0002(11) 0.0031(11) -0.0008(12)
C120 0.0187(14) 0.0345(17) 0.0267(15) 0.0015(13) 0.0009(11) 0.0014(13)
C121 0.0221(15) 0.0361(18) 0.0300(16) 0.0037(13) -0.0012(12) -0.0094(14)
C122 0.0340(17) 0.0219(16) 0.0387(17) 0.0012(13) -0.0032(13) -0.0089(14)
C123 0.0241(15) 0.0238(16) 0.0323(16) 0.0032(12) -0.0046(12) 0.0015(13)
Fe2 0.01816(19) 0.0210(2) 0.0250(2) -0.00176(16) 0.00171(15) 0.00237(17)
P2 0.0151(3) 0.0210(4) 0.0172(3) 0.0002(3) 0.0012(3) -0.0004(3)
B2 0.0218(16) 0.036(2) 0.0271(17) 0.0079(14) 0.0072(13) -0.0017(15)
C201 0.0116(13) 0.0315(17) 0.0242(15) -0.0018(13) 0.0016(11) 0.0021(12)
C202 0.0171(13) 0.0248(16) 0.0342(16) 0.0009(12) 0.0071(11) -0.0005(12)
C203 0.0258(16) 0.0222(17) 0.055(2) 0.0067(15) 0.0051(14) -0.0028(13)
C204 0.0271(16) 0.0264(17) 0.049(2) -0.0127(15) -0.0068(14) -0.0028(14)
C205 0.0227(15) 0.0309(17) 0.0283(15) -0.0069(13) -0.0055(12) 0.0043(13)
C206 0.0222(15) 0.0336(17) 0.0328(16) -0.0007(13) 0.0008(12) 0.0061(13)
C207 0.0267(16) 0.0263(17) 0.0394(17) 0.0084(14) 0.0025(13) 0.0076(13)
C208 0.0291(16) 0.0365(19) 0.0343(17) -0.0084(14) 0.0060(13) 0.0113(14)
C209 0.0206(15) 0.0399(19) 0.0382(17) 0.0092(14) 0.0086(12) 0.0054(14)
C210 0.0134(13) 0.0320(17) 0.0366(16) -0.0027(13) -0.0004(11) 0.0018(12)
C211 0.0418(19) 0.058(2) 0.0381(19) -0.0007(17) 0.0016(15) 0.0040(17)
C212 0.0217(14) 0.0195(14) 0.0172(13) -0.0003(10) 0.0003(10) 0.0052(11)
C213 0.0258(15) 0.0269(16) 0.0239(14) -0.0025(12) 0.0030(11) -0.0039(12)
C214 0.0468(19) 0.0268(16) 0.0208(14) -0.0002(12) 0.0086(13) -0.0056(14)
C215 0.053(2) 0.0277(17) 0.0201(14) -0.0004(12) -0.0061(14) 0.0018(15)
C216 0.0267(16) 0.0297(17) 0.0387(17) -0.0074(14) -0.0129(13) 0.0035(13)
C217 0.0184(13) 0.0247(15) 0.0311(15) -0.0058(12) -0.0001(11) 0.0015(12)
C218 0.0170(13) 0.0260(16) 0.0161(13) 0.0010(11) 0.0011(10) 0.0026(12)
C219 0.0187(14) 0.0260(16) 0.0252(14) 0.0043(12) 0.0034(11) 0.0038(12)
C220 0.0169(14) 0.0425(19) 0.0295(15) 0.0005(14) 0.0009(12) -0.0002(13)
C221 0.0212(15) 0.0417(19) 0.0325(16) 0.0020(14) -0.0014(12) 0.0155(14)
C222 0.0353(17) 0.0300(17) 0.0377(17) 0.0010(14) -0.0012(14) 0.0121(14)
C223 0.0274(15) 0.0253(16) 0.0310(15) -0.0034(12) -0.0034(12) 0.0016(13)
Fe3 0.01754(19) 0.0208(2) 0.02040(19) -0.00152(15) 0.00347(15) -0.00137(16)
P3 0.0166(3) 0.0193(4) 0.0192(3) -0.0019(3) 0.0024(3) -0.0001(3)
B3 0.0292(18) 0.033(2) 0.0276(17) -0.0070(14) 0.0103(14) 0.0027(15)
C301 0.0151(13) 0.0207(15) 0.0239(14) -0.0012(12) 0.0025(11) -0.0012(11)
C302 0.0174(13) 0.0263(16) 0.0265(14) -0.0002(12) 0.0069(11) -0.0001(12)
C303 0.0212(14) 0.0239(16) 0.0417(18) -0.0037(13) 0.0092(13) 0.0004(12)
C304 0.0240(15) 0.0220(16) 0.0357(17) 0.0050(13) -0.0032(12) 0.0008(13)
C305 0.0216(14) 0.0290(17) 0.0222(14) 0.0015(12) -0.0010(11) -0.0011(12)
C306 0.0221(14) 0.0324(17) 0.0272(15) 0.0000(13) -0.0007(12) -0.0054(13)
C307 0.0230(15) 0.0258(16) 0.0318(16) -0.0046(13) 0.0024(12) -0.0049(12)
C308 0.0257(15) 0.0313(17) 0.0351(17) 0.0031(14) 0.0061(13) -0.0066(13)
C309 0.0211(15) 0.044(2) 0.0320(16) -0.0078(14) 0.0105(12) -0.0036(14)
C310 0.0169(14) 0.0264(16) 0.0399(17) -0.0044(13) 0.0030(12) -0.0036(12)
C311 0.0392(19) 0.058(2) 0.0328(18) -0.0002(16) 0.0008(14) -0.0039(17)
C312 0.0179(13) 0.0142(13) 0.0248(14) -0.0006(10) -0.0003(10) -0.0011(11)
C313 0.0256(15) 0.0273(16) 0.0240(14) 0.0022(12) 0.0046(11) 0.0045(12)
C314 0.052(2) 0.0277(17) 0.0222(15) 0.0008(12) 0.0073(13) 0.0064(15)
C315 0.054(2) 0.0274(17) 0.0216(15) 0.0007(12) -0.0103(14) -0.0001(15)
C316 0.0270(16) 0.0250(16) 0.0437(18) 0.0052(14) -0.0125(14) -0.0020(13)
C317 0.0205(14) 0.0236(15) 0.0337(16) 0.0035(12) 0.0018(12) -0.0013(12)
C318 0.0189(13) 0.0246(15) 0.0143(12) -0.0002(11) 0.0014(10) -0.0012(12)
C319 0.0235(14) 0.0246(15) 0.0199(13) -0.0003(11) 0.0029(11) -0.0003(12)
C320 0.0190(14) 0.0362(18) 0.0269(15) 0.0003(13) -0.0003(11) 0.0020(13)
C321 0.0213(15) 0.0376(18) 0.0272(15) 0.0015(13) -0.0002(12) -0.0083(14)
C322 0.0316(16) 0.0244(16) 0.0389(17) 0.0010(13) 0.0022(13) -0.0074(13)
C323 0.0250(15) 0.0260(16) 0.0305(15) 0.0033(13) -0.0010(12) 0.0008(13)
Fe4 0.0191(2) 0.0215(2) 0.0276(2) -0.00225(16) 0.00168(16) 0.00299(16)
P4 0.0152(3) 0.0201(4) 0.0174(3) -0.0010(3) 0.0013(3) 0.0005(3)
B4 0.0217(16) 0.0313(19) 0.0282(17) 0.0058(14) 0.0048(13) -0.0021(14)
C401 0.0120(13) 0.0191(15) 0.0275(15) -0.0027(12) 0.0003(11) 0.0030(11)
C402 0.0182(14) 0.0237(16) 0.0378(16) 0.0016(13) 0.0068(12) 0.0018(12)
C403 0.0229(16) 0.0245(17) 0.063(2) 0.0027(15) 0.0051(15) -0.0028(13)
C404 0.0276(16) 0.0240(17) 0.059(2) -0.0124(15) -0.0100(15) -0.0001(14)
C405 0.0265(15) 0.0316(18) 0.0314(16) -0.0097(13) -0.0051(12) 0.0038(13)
C406 0.0215(15) 0.0367(18) 0.0329(16) 0.0012(14) 0.0007(12) 0.0076(13)
C407 0.0283(16) 0.0278(17) 0.0463(19) 0.0047(14) 0.0029(14) 0.0116(14)
C408 0.0311(17) 0.0369(19) 0.0407(19) -0.0077(15) 0.0056(14) 0.0144(15)
C409 0.0235(15) 0.043(2) 0.0397(18) 0.0064(15) 0.0098(13) 0.0080(14)
C410 0.0192(14) 0.0300(17) 0.0418(18) -0.0001(14) 0.0002(13) 0.0049(13)
C411 0.053(2) 0.061(2) 0.040(2) 0.0037(17) 0.0018(16) 0.0093(19)
C412 0.0195(13) 0.0186(14) 0.0190(13) -0.0004(10) 0.0002(10) 0.0016(11)
C413 0.0215(14) 0.0239(15) 0.0258(14) -0.0035(12) 0.0034(11) 0.0009(12)
C414 0.0236(15) 0.0314(17) 0.0295(15) -0.0019(13) -0.0068(12) -0.0008(13)
C415 0.0365(17) 0.0305(17) 0.0185(14) -0.0021(12) -0.0034(12) -0.0028(14)
C416 0.0367(17) 0.0298(17) 0.0228(14) -0.0013(12) 0.0107(12) -0.0024(14)
C417 0.0213(14) 0.0257(15) 0.0228(14) -0.0016(11) 0.0040(11) -0.0023(12)
C418 0.0201(13) 0.0254(15) 0.0136(12) 0.0013(11) 0.0008(10) 0.0036(12)
C419 0.0243(15) 0.0284(17) 0.0303(15) -0.0016(13) -0.0015(12) 0.0004(13)
C420 0.0376(18) 0.0281(17) 0.0365(17) -0.0023(13) 0.0004(14) 0.0143(14)
C421 0.0245(16) 0.043(2) 0.0333(16) 0.0007(14) -0.0008(13) 0.0118(15)
C422 0.0175(14) 0.0418(19) 0.0316(16) 0.0028(14) 0.0009(12) 0.0025(14)
C423 0.0228(14) 0.0290(16) 0.0223(14) 0.0021(12) 0.0012(11) 0.0008(12)

loop_
_atom_type_symbol
_atom_type_description
_atom_type_scat_dispersion_real
_atom_type_scat_dispersion_imag
_atom_type_scat_source
C C 0.0033 0.0016 'International Tables Vol C Tables 4.2.6.8 and 6.1.1.4'
H H 0.0000 0.0000 'International Tables Vol C Tables 4.2.6.8 and 6.1.1.4'
B B 0.0013 0.0007 'International Tables Vol C Tables 4.2.6.8 and 6.1.1.4'
P P 0.1023 0.0942 'International Tables Vol C Tables 4.2.6.8 and 6.1.1.4'
Fe Fe 0.3463 0.8444 'International Tables Vol C Tables 4.2.6.8 and 6.1.1.4'

loop_
_geom_angle_atom_site_label_1
_geom_angle_atom_site_label_2
_geom_angle_atom_site_label_3
_geom_angle
C101 Fe1 C105 41.37(9)
C101 Fe1 C109 120.41(11)
C105 Fe1 C109 107.04(11)
C101 Fe1 C102 41.64(10)
C105 Fe1 C102 69.37(10)
C109 Fe1 C102 156.66(11)
C101 Fe1 C108 154.71(11)
C105 Fe1 C108 118.88(11)
C109 Fe1 C108 40.60(11)
C102 Fe1 C108 161.67(11)
C101 Fe1 C107 163.72(10)
C105 Fe1 C107 153.44(11)
C109 Fe1 C107 68.32(11)
C102 Fe1 C107 125.32(11)
C108 Fe1 C107 40.50(11)
C101 Fe1 C110 108.87(11)
C105 Fe1 C110 126.60(11)
C109 Fe1 C110 40.65(11)
C102 Fe1 C110 121.97(11)
C108 Fe1 C110 67.99(11)
C107 Fe1 C110 67.88(11)
C101 Fe1 C103 69.21(11)
C105 Fe1 C103 68.68(11)
C109 Fe1 C103 161.32(12)
C102 Fe1 C103 40.64(10)
C108 Fe1 C103 124.20(12)
C107 Fe1 C103 106.91(11)
C110 Fe1 C103 156.07(11)
C101 Fe1 C104 68.93(10)
C105 Fe1 C104 40.64(10)
C109 Fe1 C104 124.70(12)
C102 Fe1 C104 68.43(11)
C108 Fe1 C104 106.33(11)
C107 Fe1 C104 119.04(11)
C110 Fe1 C104 162.91(11)
C103 Fe1 C104 40.43(11)
C101 Fe1 C106 126.60(10)
C105 Fe1 C106 164.26(11)
C109 Fe1 C106 68.68(11)
C102 Fe1 C106 108.20(11)
C108 Fe1 C106 68.42(11)
C107 Fe1 C106 40.61(10)
C110 Fe1 C106 40.52(10)
C103 Fe1 C106 120.27(11)
C104 Fe1 C106 154.23(11)
C101 P1 C112 105.98(11)
C101 P1 C118 105.33(11)
C112 P1 C118 102.95(11)
C101 P1 B1 114.84(13)
C112 P1 B1 115.49(13)
C118 P1 B1 111.11(13)
P1 B1 H1A 105.8
P1 B1 H1B 110.9
H1A B1 H1B 113.8
P1 B1 H1C 100.2
H1A B1 H1C 113.5
H1B B1 H1C 111.6
C105 C101 C102 107.0(2)
C105 C101 P1 124.79(19)
C102 C101 P1 128.23(19)
C105 C101 Fe1 69.43(14)
C102 C101 Fe1 69.31(14)
P1 C101 Fe1 127.36(13)
C103 C102 C101 108.1(2)
C103 C102 Fe1 70.34(15)
C101 C102 Fe1 69.04(14)
C103 C102 H102 126.0
C101 C102 H102 126.0
Fe1 C102 H102 126.2
C104 C103 C102 108.2(3)
C104 C103 Fe1 69.86(15)
C102 C103 Fe1 69.02(15)
C104 C103 H103 125.9
C102 C103 H103 125.9
Fe1 C103 H103 126.8
C103 C104 C105 108.6(2)
C103 C104 Fe1 69.72(15)
C105 C104 Fe1 68.93(14)
C103 C104 H104 125.7
C105 C104 H104 125.7
Fe1 C104 H104 127.2
C104 C105 C101 108.1(2)
C104 C105 Fe1 70.43(14)
C101 C105 Fe1 69.20(14)
C104 C105 H105 125.9
C101 C105 H105 125.9
Fe1 C105 H105 126.0
C110 C106 C107 106.8(2)
C110 C106 C111 125.7(3)
C107 C106 C111 127.4(3)
C110 C106 Fe1 69.39(14)
C107 C106 Fe1 69.18(15)
C111 C106 Fe1 128.1(2)
C108 C107 C106 108.5(3)
C108 C107 Fe1 69.44(15)
C106 C107 Fe1 70.21(15)
C108 C107 H107 125.7
C106 C107 H107 125.7
Fe1 C107 H107 126.2
C107 C108 C109 108.3(3)
C107 C108 Fe1 70.06(15)
C109 C108 Fe1 69.65(16)
C107 C108 H108 125.8
C109 C108 H108 125.8
Fe1 C108 H108 126.0
C108 C109 C110 107.6(2)
C108 C109 Fe1 69.75(15)
C110 C109 Fe1 70.20(15)
C108 C109 H109 126.2
C110 C109 H109 126.2
Fe1 C109 H109 125.4
C109 C110 C106 108.7(2)
C109 C110 Fe1 69.15(15)
C106 C110 Fe1 70.09(15)
C109 C110 H110 125.6
C106 C110 H110 125.6
Fe1 C110 H110 126.7
C106 C111 H11A 109.5
C106 C111 H11B 109.5
H11A C111 H11B 109.5
C106 C111 H11C 109.5
H11A C111 H11C 109.5
H11B C111 H11C 109.5
C117 C112 C113 119.3(2)
C117 C112 P1 120.63(19)
C113 C112 P1 120.08(18)
C114 C113 C112 120.4(2)
C114 C113 H113 119.8
C112 C113 H113 119.8
C113 C114 C115 120.0(3)
C113 C114 H114 120.0
C115 C114 H114 120.0
C114 C115 C116 120.0(2)
C114 C115 H115 120.0
C116 C115 H115 120.0
C115 C116 C117 120.1(2)
C115 C116 H116 120.0
C117 C116 H116 120.0
C116 C117 C112 120.2(2)
C116 C117 H117 119.9
C112 C117 H117 119.9
C119 C118 C123 119.0(2)
C119 C118 P1 122.2(2)
C123 C118 P1 118.8(2)
C118 C119 C120 120.7(2)
C118 C119 H119 119.6
C120 C119 H119 119.6
C121 C120 C119 119.6(3)
C121 C120 H120 120.2
C119 C120 H120 120.2
C122 C121 C120 120.5(2)
C122 C121 H121 119.8
C120 C121 H121 119.8
C121 C122 C123 119.5(3)
C121 C122 H122 120.2
C123 C122 H122 120.2
C122 C123 C118 120.8(3)
C122 C123 H123 119.6
C118 C123 H123 119.6
C201 Fe2 C205 41.46(10)
C201 Fe2 C208 154.29(11)
C205 Fe2 C208 118.43(11)
C201 Fe2 C209 120.34(11)
C205 Fe2 C209 107.31(11)
C208 Fe2 C209 40.62(11)
C201 Fe2 C202 41.14(10)
C205 Fe2 C202 69.28(11)
C208 Fe2 C202 162.60(11)
C209 Fe2 C202 155.70(11)
C201 Fe2 C207 164.26(11)
C205 Fe2 C207 152.60(11)
C208 Fe2 C207 40.56(11)
C209 Fe2 C207 68.39(11)
C202 Fe2 C207 125.89(11)
C201 Fe2 C210 109.13(11)
C205 Fe2 C210 127.07(11)
C208 Fe2 C210 67.94(11)
C209 Fe2 C210 40.35(11)
C202 Fe2 C210 121.46(11)
C207 Fe2 C210 68.16(11)
C201 Fe2 C203 69.06(11)
C205 Fe2 C203 68.79(12)
C208 Fe2 C203 124.62(12)
C209 Fe2 C203 162.15(12)
C202 Fe2 C203 40.90(10)
C207 Fe2 C203 106.59(12)
C210 Fe2 C203 155.44(12)
C201 Fe2 C204 69.14(11)
C205 Fe2 C204 40.92(11)
C208 Fe2 C204 106.15(12)
C209 Fe2 C204 125.40(12)
C202 Fe2 C204 68.67(11)
C207 Fe2 C204 118.03(12)
C210 Fe2 C204 163.62(12)
C203 Fe2 C204 40.45(12)
C201 Fe2 C206 127.08(11)
C205 Fe2 C206 164.94(12)
C208 Fe2 C206 68.42(11)
C209 Fe2 C206 68.42(11)
C202 Fe2 C206 108.30(11)
C207 Fe2 C206 40.84(11)
C210 Fe2 C206 40.54(11)
C203 Fe2 C206 119.76(12)
C204 Fe2 C206 153.33(12)
C201 P2 C212 106.31(12)
C201 P2 C218 104.86(12)
C212 P2 C218 104.30(11)
C201 P2 B2 114.66(13)
C212 P2 B2 115.33(13)
C218 P2 B2 110.39(13)
P2 B2 H2A 112.0
P2 B2 H2B 103.7
H2A B2 H2B 114.0
P2 B2 H2C 104.9
H2A B2 H2C 111.7
H2B B2 H2C 109.9
C202 C201 C205 107.6(2)
C202 C201 P2 128.4(2)
C205 C201 P2 124.0(2)
C202 C201 Fe2 69.76(15)
C205 C201 Fe2 69.33(15)
P2 C201 Fe2 127.39(14)
C203 C202 C201 108.0(3)
C203 C202 Fe2 69.99(16)
C201 C202 Fe2 69.09(15)
C203 C202 H202 126.0
C201 C202 H202 126.0
Fe2 C202 H202 126.5
C204 C203 C202 108.3(3)
C204 C203 Fe2 69.83(17)
C202 C203 Fe2 69.11(15)
C204 C203 H203 125.9
C202 C203 H203 125.9
Fe2 C203 H203 126.8
C203 C204 C205 108.3(3)
C203 C204 Fe2 69.72(16)
C205 C204 Fe2 68.78(15)
C203 C204 H204 125.9
C205 C204 H204 125.9
Fe2 C204 H204 127.2
C204 C205 C201 107.9(3)
C204 C205 Fe2 70.30(15)
C201 C205 Fe2 69.21(14)
C204 C205 H205 126.1
C201 C205 H205 126.1
Fe2 C205 H205 126.0
C210 C206 C207 106.9(2)
C210 C206 C211 125.0(3)
C207 C206 C211 128.1(3)
C210 C206 Fe2 69.42(15)
C207 C206 Fe2 68.99(15)
C211 C206 Fe2 127.9(2)
C208 C207 C206 108.0(3)
C208 C207 Fe2 69.39(16)
C206 C207 Fe2 70.17(15)
C208 C207 H207 126.0
C206 C207 H207 126.0
Fe2 C207 H207 126.0
C209 C208 C207 108.4(3)
C209 C208 Fe2 69.79(16)
C207 C208 Fe2 70.04(16)
C209 C208 H208 125.8
C207 C208 H208 125.8
Fe2 C208 H208 126.0
C210 C209 C208 107.9(3)
C210 C209 Fe2 70.35(16)
C208 C209 Fe2 69.60(16)
C210 C209 H209 126.0
C208 C209 H209 126.0
Fe2 C209 H209 125.6
C209 C210 C206 108.7(3)
C209 C210 Fe2 69.30(15)
C206 C210 Fe2 70.03(15)
C209 C210 H210 125.6
C206 C210 H210 125.6
Fe2 C210 H210 126.6
C206 C211 H21A 109.5
C206 C211 H21B 109.5
H21A C211 H21B 109.5
C206 C211 H21C 109.5
H21A C211 H21C 109.5
H21B C211 H21C 109.5
C213 C212 C217 119.2(2)
C213 C212 P2 120.92(19)
C217 C212 P2 119.84(19)
C214 C213 C212 120.7(3)
C214 C213 H213 119.6
C212 C213 H213 119.6
C215 C214 C213 119.6(3)
C215 C214 H214 120.2
C213 C214 H214 120.2
C216 C215 C214 120.1(3)
C216 C215 H215 120.0
C214 C215 H215 120.0
C215 C216 C217 120.7(3)
C215 C216 H216 119.7
C217 C216 H216 119.7
C216 C217 C212 119.6(3)
C216 C217 H217 120.2
C212 C217 H217 120.2
C223 C218 C219 119.3(2)
C223 C218 P2 119.0(2)
C219 C218 P2 121.7(2)
C218 C219 C220 120.1(3)
C218 C219 H219 120.0
C220 C219 H219 120.0
C221 C220 C219 119.6(3)
C221 C220 H220 120.2
C219 C220 H220 120.2
C222 C221 C220 120.8(2)
C222 C221 H221 119.6
C220 C221 H221 119.6
C221 C222 C223 119.9(3)
C221 C222 H222 120.0
C223 C222 H222 120.0
C222 C223 C218 120.3(3)
C222 C223 H223 119.8
C218 C223 H223 119.8
C301 Fe3 C308 154.60(11)
C301 Fe3 C305 41.25(10)
C308 Fe3 C305 118.67(11)
C301 Fe3 C302 41.52(10)
C308 Fe3 C302 161.61(11)
C305 Fe3 C302 69.16(10)
C301 Fe3 C309 120.30(11)
C308 Fe3 C309 40.81(11)
C305 Fe3 C309 106.76(11)
C302 Fe3 C309 156.72(11)
C301 Fe3 C307 163.91(11)
C308 Fe3 C307 40.51(10)
C305 Fe3 C307 153.38(11)
C302 Fe3 C307 125.59(11)
C309 Fe3 C307 68.43(11)
C301 Fe3 C310 109.17(11)
C308 Fe3 C310 67.93(11)
C305 Fe3 C310 126.49(11)
C302 Fe3 C310 122.52(11)
C309 Fe3 C310 40.46(11)
C307 Fe3 C310 67.78(11)
C301 Fe3 C303 69.01(11)
C308 Fe3 C303 124.03(12)
C305 Fe3 C303 68.48(11)
C302 Fe3 C303 40.54(10)
C309 Fe3 C303 161.10(12)
C307 Fe3 C303 107.15(11)
C310 Fe3 C303 156.63(11)
C301 Fe3 C304 69.01(11)
C308 Fe3 C304 105.81(11)
C305 Fe3 C304 40.72(10)
C302 Fe3 C304 68.47(11)
C309 Fe3 C304 124.24(11)
C307 Fe3 C304 118.87(11)
C310 Fe3 C304 162.46(11)
C303 Fe3 C304 40.41(11)
C301 Fe3 C306 126.83(11)
C308 Fe3 C306 68.37(11)
C305 Fe3 C306 164.05(11)
C302 Fe3 C306 108.85(10)
C309 Fe3 C306 68.45(11)
C307 Fe3 C306 40.67(10)
C310 Fe3 C306 40.25(10)
C303 Fe3 C306 120.99(11)
C304 Fe3 C306 154.57(11)
C301 P3 C312 106.34(11)
C301 P3 C318 105.01(12)
C312 P3 C318 103.66(11)
C301 P3 B3 114.43(13)
C312 P3 B3 115.70(13)
C318 P3 B3 110.64(13)
P3 B3 H3A 105.2
P3 B3 H3B 110.4
H3A B3 H3B 107.6
P3 B3 H3C 104.6
H3A B3 H3C 114.1
H3B B3 H3C 114.6
C305 C301 C302 107.1(2)
C305 C301 P3 124.7(2)
C302 C301 P3 128.1(2)
C305 C301 Fe3 69.55(15)
C302 C301 Fe3 69.63(14)
P3 C301 Fe3 127.36(13)
C303 C302 C301 107.9(2)
C303 C302 Fe3 70.23(15)
C301 C302 Fe3 68.84(14)
C303 C302 H302 126.1
C301 C302 H302 126.1
Fe3 C302 H302 126.4
C302 C303 C304 108.6(3)
C302 C303 Fe3 69.23(15)
C304 C303 Fe3 69.82(15)
C302 C303 H303 125.7
C304 C303 H303 125.7
Fe3 C303 H303 126.8
C303 C304 C305 108.1(2)
C303 C304 Fe3 69.77(15)
C305 C304 Fe3 68.90(14)
C303 C304 H304 125.9
C305 C304 H304 125.9
Fe3 C304 H304 126.9
C304 C305 C301 108.3(2)
C304 C305 Fe3 70.38(15)
C301 C305 Fe3 69.20(14)
C304 C305 H305 125.9
C301 C305 H305 125.9
Fe3 C305 H305 126.1
C310 C306 C307 106.9(2)
C310 C306 C311 126.3(3)
C307 C306 C311 126.8(3)
C310 C306 Fe3 69.39(15)
C307 C306 Fe3 69.03(15)
C311 C306 Fe3 128.4(2)
C308 C307 C306 108.2(3)
C308 C307 Fe3 69.22(15)
C306 C307 Fe3 70.29(15)
C308 C307 H307 125.9
C306 C307 H307 125.9
Fe3 C307 H307 126.2
C307 C308 C309 108.5(3)
C307 C308 Fe3 70.27(16)
C309 C308 Fe3 69.97(16)
C307 C308 H308 125.8
C309 C308 H308 125.8
Fe3 C308 H308 125.6
C310 C309 C308 107.1(2)
C310 C309 Fe3 70.08(15)
C308 C309 Fe3 69.22(15)
C310 C309 H309 126.5
C308 C309 H309 126.5
Fe3 C309 H309 125.8
C309 C310 C306 109.3(3)
C309 C310 Fe3 69.46(15)
C306 C310 Fe3 70.35(15)
C309 C310 H310 125.3
C306 C310 H310 125.3
Fe3 C310 H310 126.4
C306 C311 H31A 109.5
C306 C311 H31B 109.5
H31A C311 H31B 109.5
C306 C311 H31C 109.5
H31A C311 H31C 109.5
H31B C311 H31C 109.5
C317 C312 C313 119.2(2)
C317 C312 P3 119.9(2)
C313 C312 P3 120.82(19)
C314 C313 C312 120.2(3)
C314 C313 H313 119.9
C312 C313 H313 119.9
C315 C314 C313 120.0(3)
C315 C314 H314 120.0
C313 C314 H314 120.0
C314 C315 C316 120.3(3)
C314 C315 H315 119.9
C316 C315 H315 119.9
C315 C316 C317 120.2(3)
C315 C316 H316 119.9
C317 C316 H316 119.9
C316 C317 C312 120.1(3)
C316 C317 H317 120.0
C312 C317 H317 120.0
C319 C318 C323 119.5(2)
C319 C318 P3 122.0(2)
C323 C318 P3 118.46(19)
C320 C319 C318 120.3(2)
C320 C319 H319 119.9
C318 C319 H319 119.9
C321 C320 C319 120.0(3)
C321 C320 H320 120.0
C319 C320 H320 120.0
C320 C321 C322 120.3(2)
C320 C321 H321 119.9
C322 C321 H321 119.9
C321 C322 C323 120.0(3)
C321 C322 H322 120.0
C323 C322 H322 120.0
C318 C323 C322 119.9(3)
C318 C323 H323 120.0
C322 C323 H323 120.0
C401 Fe4 C405 41.39(10)
C401 Fe4 C402 41.58(10)
C405 Fe4 C402 69.46(11)
C401 Fe4 C409 120.44(11)
C405 Fe4 C409 107.55(12)
C402 Fe4 C409 156.08(12)
C401 Fe4 C408 154.39(12)
C405 Fe4 C408 118.55(12)
C402 Fe4 C408 162.01(12)
C409 Fe4 C408 40.72(11)
C401 Fe4 C404 68.83(11)
C405 Fe4 C404 40.73(11)
C402 Fe4 C404 68.34(12)
C409 Fe4 C404 125.74(13)
C408 Fe4 C404 106.39(12)
C401 Fe4 C403 69.09(11)
C405 Fe4 C403 68.76(12)
C402 Fe4 C403 40.62(11)
C409 Fe4 C403 162.21(12)
C408 Fe4 C403 124.45(12)
C404 Fe4 C403 40.33(12)
C401 Fe4 C407 164.25(11)
C405 Fe4 C407 152.66(12)
C402 Fe4 C407 125.47(12)
C409 Fe4 C407 68.27(12)
C408 Fe4 C407 40.49(11)
C404 Fe4 C407 118.30(12)
C403 Fe4 C407 106.54(12)
C401 Fe4 C410 109.32(11)
C405 Fe4 C410 127.46(12)
C402 Fe4 C410 121.54(11)
C409 Fe4 C410 40.44(11)
C408 Fe4 C410 68.03(12)
C404 Fe4 C410 164.04(13)
C403 Fe4 C410 155.14(12)
C407 Fe4 C410 67.90(12)
C401 Fe4 C406 127.35(11)
C405 Fe4 C406 165.31(11)
C402 Fe4 C406 108.14(11)
C409 Fe4 C406 68.42(11)
C408 Fe4 C406 68.29(11)
C404 Fe4 C406 153.08(12)
C403 Fe4 C406 119.47(12)
C407 Fe4 C406 40.51(11)
C410 Fe4 C406 40.52(11)
C401 P4 C412 106.62(12)
C401 P4 C418 104.98(12)
C412 P4 C418 103.58(11)
C401 P4 B4 114.43(13)
C412 P4 B4 115.10(13)
C418 P4 B4 111.10(13)
P4 B4 H4A 101.8
P4 B4 H4B 103.1
H4A B4 H4B 114.5
P4 B4 H4C 107.9
H4A B4 H4C 114.0
H4B B4 H4C 114.0
C405 C401 C402 107.4(2)
C405 C401 P4 124.7(2)
C402 C401 P4 127.9(2)
C405 C401 Fe4 69.54(15)
C402 C401 Fe4 69.56(14)
P4 C401 Fe4 127.27(13)
C403 C402 C401 107.8(3)
C403 C402 Fe4 70.12(16)
C401 C402 Fe4 68.86(15)
C403 C402 H402 126.1
C401 C402 H402 126.1
Fe4 C402 H402 126.5
C404 C403 C402 108.3(3)
C404 C403 Fe4 69.80(17)
C402 C403 Fe4 69.27(16)
C404 C403 H403 125.8
C402 C403 H403 125.8
Fe4 C403 H403 126.7
C403 C404 C405 109.0(3)
C403 C404 Fe4 69.86(16)
C405 C404 Fe4 69.12(15)
C403 C404 H404 125.5
C405 C404 H404 125.5
Fe4 C404 H404 127.1
C404 C405 C401 107.5(3)
C404 C405 Fe4 70.15(16)
C401 C405 Fe4 69.07(14)
C404 C405 H405 126.2
C401 C405 H405 126.2
Fe4 C405 H405 126.1
C407 C406 C410 107.2(3)
C407 C406 C411 127.8(3)
C410 C406 C411 125.0(3)
C407 C406 Fe4 69.42(16)
C410 C406 Fe4 69.46(15)
C411 C406 Fe4 127.3(2)
C408 C407 C406 108.4(3)
C408 C407 Fe4 69.58(16)
C406 C407 Fe4 70.07(16)
C408 C407 H407 125.8
C406 C407 H407 125.8
Fe4 C407 H407 126.2
C407 C408 C409 108.0(3)
C407 C408 Fe4 69.93(16)
C409 C408 Fe4 69.56(16)
C407 C408 H408 126.0
C409 C408 H408 126.0
Fe4 C408 H408 126.1
C410 C409 C408 107.7(3)
C410 C409 Fe4 70.08(16)
C408 C409 Fe4 69.72(16)
C410 C409 H409 126.1
C408 C409 H409 126.1
Fe4 C409 H409 125.6
C409 C410 C406 108.7(3)
C409 C410 Fe4 69.48(16)
C406 C410 Fe4 70.01(16)
C409 C410 H410 125.7
C406 C410 H410 125.7
Fe4 C410 H410 126.4
C406 C411 H41A 109.5
C406 C411 H41B 109.5
H41A C411 H41B 109.5
C406 C411 H41C 109.5
H41A C411 H41C 109.5
H41B C411 H41C 109.5
C413 C412 C417 119.3(2)
C413 C412 P4 120.28(19)
C417 C412 P4 120.44(19)
C414 C413 C412 120.2(2)
C414 C413 H413 119.9
C412 C413 H413 119.9
C415 C414 C413 120.1(2)
C415 C414 H414 119.9
C413 C414 H414 119.9
C414 C415 C416 120.2(2)
C414 C415 H415 119.9
C416 C415 H415 119.9
C417 C416 C415 119.9(3)
C417 C416 H416 120.0
C415 C416 H416 120.0
C416 C417 C412 120.2(2)
C416 C417 H417 119.9
C412 C417 H417 119.9
C423 C418 C419 119.3(2)
C423 C418 P4 122.3(2)
C419 C418 P4 118.4(2)
C420 C419 C418 120.0(3)
C420 C419 H419 120.0
C418 C419 H419 120.0
C421 C420 C419 120.1(3)
C421 C420 H420 120.0
C419 C420 H420 120.0
C422 C421 C420 120.0(3)
C422 C421 H421 120.0
C420 C421 H421 120.0
C421 C422 C423 120.1(3)
C421 C422 H422 120.0
C423 C422 H422 120.0
C418 C423 C422 120.5(3)
C418 C423 H423 119.8
C422 C423 H423 119.8

loop_
_geom_bond_atom_site_label_1
_geom_bond_atom_site_label_2
_geom_bond_distance
Fe1 C101 2.033(2)
Fe1 C105 2.036(2)
Fe1 C109 2.036(3)
Fe1 C102 2.036(3)
Fe1 C108 2.037(3)
Fe1 C107 2.045(3)
Fe1 C110 2.050(3)
Fe1 C103 2.054(3)
Fe1 C104 2.055(3)
Fe1 C106 2.059(3)
P1 C101 1.782(3)
P1 C112 1.809(2)
P1 C118 1.817(2)
P1 B1 1.916(3)
B1 H1A 1.0970
B1 H1B 1.0939
B1 H1C 1.1116
C101 C105 1.437(3)
C101 C102 1.446(3)
C102 C103 1.420(4)
C102 H102 0.9500
C103 C104 1.420(4)
C103 H103 0.9500
C104 C105 1.421(4)
C104 H104 0.9500
C105 H105 0.9500
C106 C110 1.423(4)
C106 C107 1.425(4)
C106 C111 1.495(4)
C107 C108 1.413(4)
C107 H107 0.9500
C108 C109 1.413(4)
C108 H108 0.9500
C109 C110 1.419(4)
C109 H109 0.9500
C110 H110 0.9500
C111 H11A 0.9800
C111 H11B 0.9800
C111 H11C 0.9800
C112 C117 1.390(3)
C112 C113 1.398(3)
C113 C114 1.383(3)
C113 H113 0.9500
C114 C115 1.386(4)
C114 H114 0.9500
C115 C116 1.388(4)
C115 H115 0.9500
C116 C117 1.388(3)
C116 H116 0.9500
C117 H117 0.9500
C118 C119 1.387(3)
C118 C123 1.390(4)
C119 C120 1.390(3)
C119 H119 0.9500
C120 C121 1.384(4)
C120 H120 0.9500
C121 C122 1.384(4)
C121 H121 0.9500
C122 C123 1.390(4)
C122 H122 0.9500
C123 H123 0.9500
Fe2 C201 2.031(3)
Fe2 C205 2.032(3)
Fe2 C208 2.035(3)
Fe2 C209 2.037(3)
Fe2 C202 2.040(3)
Fe2 C207 2.043(3)
Fe2 C210 2.051(3)
Fe2 C203 2.051(3)
Fe2 C204 2.053(3)
Fe2 C206 2.059(3)
P2 C201 1.783(3)
P2 C212 1.811(2)
P2 C218 1.822(3)
P2 B2 1.921(3)
B2 H2A 1.0614
B2 H2B 1.1074
B2 H2C 1.2096
C201 C202 1.430(4)
C201 C205 1.438(4)
C202 C203 1.429(4)
C202 H202 0.9500
C203 C204 1.419(4)
C203 H203 0.9500
C204 C205 1.428(4)
C204 H204 0.9500
C205 H205 0.9500
C206 C210 1.424(4)
C206 C207 1.431(4)
C206 C211 1.494(4)
C207 C208 1.413(4)
C207 H207 0.9500
C208 C209 1.413(4)
C208 H208 0.9500
C209 C210 1.410(4)
C209 H209 0.9500
C210 H210 0.9500
C211 H21A 0.9800
C211 H21B 0.9800
C211 H21C 0.9800
C212 C213 1.391(3)
C212 C217 1.396(3)
C213 C214 1.387(3)
C213 H213 0.9500
C214 C215 1.384(4)
C214 H214 0.9500
C215 C216 1.382(4)
C215 H215 0.9500
C216 C217 1.386(4)
C216 H216 0.9500
C217 H217 0.9500
C218 C223 1.390(4)
C218 C219 1.395(3)
C219 C220 1.396(3)
C219 H219 0.9500
C220 C221 1.379(4)
C220 H220 0.9500
C221 C222 1.378(4)
C221 H221 0.9500
C222 C223 1.387(4)
C222 H222 0.9500
C223 H223 0.9500
Fe3 C301 2.028(3)
Fe3 C308 2.032(3)
Fe3 C305 2.033(2)
Fe3 C302 2.038(3)
Fe3 C309 2.041(3)
Fe3 C307 2.045(3)
Fe3 C310 2.050(3)
Fe3 C303 2.052(3)
Fe3 C304 2.052(3)
Fe3 C306 2.062(3)
P3 C301 1.789(3)
P3 C312 1.815(2)
P3 C318 1.822(3)
P3 B3 1.918(3)
B3 H3A 1.2062
B3 H3B 1.1285
B3 H3C 1.1503
C301 C305 1.430(3)
C301 C302 1.441(3)
C302 C303 1.417(4)
C302 H302 0.9500
C303 C304 1.417(4)
C303 H303 0.9500
C304 C305 1.421(4)
C304 H304 0.9500
C305 H305 0.9500
C306 C310 1.415(4)
C306 C307 1.428(4)
C306 C311 1.494(4)
C307 C308 1.412(4)
C307 H307 0.9500
C308 C309 1.420(4)
C308 H308 0.9500
C309 C310 1.415(4)
C309 H309 0.9500
C310 H310 0.9500
C311 H31A 0.9800
C311 H31B 0.9800
C311 H31C 0.9800
C312 C317 1.388(3)
C312 C313 1.397(3)
C313 C314 1.385(3)
C313 H313 0.9500
C314 C315 1.375(4)
C314 H314 0.9500
C315 C316 1.381(4)
C315 H315 0.9500
C316 C317 1.386(4)
C316 H316 0.9500
C317 H317 0.9500
C318 C319 1.393(3)
C318 C323 1.393(4)
C319 C320 1.390(3)
C319 H319 0.9500
C320 C321 1.381(4)
C320 H320 0.9500
C321 C322 1.386(4)
C321 H321 0.9500
C322 C323 1.393(4)
C322 H322 0.9500
C323 H323 0.9500
Fe4 C401 2.026(2)
Fe4 C405 2.032(3)
Fe4 C402 2.035(3)
Fe4 C409 2.040(3)
Fe4 C408 2.042(3)
Fe4 C404 2.045(3)
Fe4 C403 2.046(3)
Fe4 C407 2.046(3)
Fe4 C410 2.048(3)
Fe4 C406 2.055(3)
P4 C401 1.788(3)
P4 C412 1.812(2)
P4 C418 1.825(3)
P4 B4 1.918(3)
B4 H4A 1.1496
B4 H4B 1.0905
B4 H4C 1.0707
C401 C405 1.434(4)
C401 C402 1.441(4)
C402 C403 1.416(4)
C402 H402 0.9500
C403 C404 1.411(4)
C403 H403 0.9500
C404 C405 1.419(4)
C404 H404 0.9500
C405 H405 0.9500
C406 C407 1.420(4)
C406 C410 1.421(4)
C406 C411 1.506(4)
C407 C408 1.415(4)
C407 H407 0.9500
C408 C409 1.420(4)
C408 H408 0.9500
C409 C410 1.413(4)
C409 H409 0.9500
C410 H410 0.9500
C411 H41A 0.9800
C411 H41B 0.9800
C411 H41C 0.9800
C412 C413 1.393(3)
C412 C417 1.398(3)
C413 C414 1.386(3)
C413 H413 0.9500
C414 C415 1.384(4)
C414 H414 0.9500
C415 C416 1.387(4)
C415 H415 0.9500
C416 C417 1.386(3)
C416 H416 0.9500
C417 H417 0.9500
C418 C423 1.382(3)
C418 C419 1.395(4)
C419 C420 1.391(4)
C419 H419 0.9500
C420 C421 1.381(4)
C420 H420 0.9500
C421 C422 1.380(4)
C421 H421 0.9500
C422 C423 1.388(3)
C422 H422 0.9500
C423 H423 0.9500
